data_7240844
loop_
_publ_author_name
'Lemport, Pavel S.'
'Matveev, Petr I.'
'Yatsenko, Alexander V.'
'Evsiunina, Mariia V.'
'Petrov, Valentine S.'
'Tarasevich, Boris N.'
'Roznyatovsky, Vitaly A.'
'Dorovatovskii, Pavel V.'
'Khrustalev, Victor N.'
'Zhokhov, Sergey S.'
'Solov'ev, Vitaly P.'
'Aslanov, Leonid A.'
'Petrov, Vladimir G.'
'Kalmykov, Stepan N.'
'Nenajdenko, Valentine G.'
'Ustyniuk, Yuri A.'

_publ_section_title
;
 The impact of alicyclic substituents on the extraction ability of new
 family of 1,10-phenanthroline-2,9-diamides
;
_journal_issue 44
_journal_name_full 'RSC Advances'
_journal_page_first 26022
_journal_page_last 26033
_journal_paper_doi 10.1039/D0RA05182A
_journal_volume 10
_journal_year 2020
_chemical_formula_moiety 'C30 H20 Cl2 N4 O2'
_chemical_formula_sum 'C30 H20 Cl2 N4 O2'
_chemical_formula_weight 539.40
_space_group_crystal_system triclinic
_space_group_IT_number 2
_space_group_name_Hall '-P 1'
_space_group_name_H-M_alt 'P -1'
_atom_sites_solution_hydrogens geom
_atom_sites_solution_primary difmap
_atom_sites_solution_secondary difmap
_audit_creation_method SHELXL-2013
_audit_update_record
;
2019-07-06 deposited with the CCDC.	2020-07-06 downloaded from the CCDC.
;
_cell_angle_alpha 103.259(14)
_cell_angle_beta 95.030(2)
_cell_angle_gamma 97.662(18)
_cell_formula_units_Z 2
_cell_length_a 7.2410(14)
_cell_length_b 11.680(2)
_cell_length_c 14.506(3)
_cell_measurement_reflns_used 600
_cell_measurement_temperature 100(2)
_cell_measurement_theta_max 26.0
_cell_measurement_theta_min 1.6
_cell_volume 1174.6(4)
_computing_cell_refinement 'iMosflm (Battye et al., 2011)'
_computing_data_collection 'Marccd (Doyle, 2011)'
_computing_data_reduction iMosflm
_computing_molecular_graphics 'SHELXTL (Sheldrick, 2015)'
_computing_publication_material SHELXTL
_computing_structure_refinement 'SHELXL (Sheldrick, 2015)'
_computing_structure_solution 'SHELXT (Sheldrick, 2015)'
_diffrn_ambient_temperature 100(2)
_diffrn_measured_fraction_theta_full 0.979
_diffrn_measured_fraction_theta_max 0.971
_diffrn_measurement_device_type 'Rayonix SX165 CCD'
_diffrn_measurement_method '/f scan'
_diffrn_radiation_type synchrotron
_diffrn_radiation_wavelength 0.79272
_diffrn_reflns_av_R_equivalents 0.0782
_diffrn_reflns_av_unetI/netI 0.0653
_diffrn_reflns_Laue_measured_fraction_full 0.979
_diffrn_reflns_Laue_measured_fraction_max 0.971
_diffrn_reflns_limit_h_max 9
_diffrn_reflns_limit_h_min -9
_diffrn_reflns_limit_k_max 15
_diffrn_reflns_limit_k_min -15
_diffrn_reflns_limit_l_max 17
_diffrn_reflns_limit_l_min -18
_diffrn_reflns_number 18379
_diffrn_reflns_point_group_measured_fraction_full 0.979
_diffrn_reflns_point_group_measured_fraction_max 0.971
_diffrn_reflns_theta_full 28.401
_diffrn_reflns_theta_max 30.956
_diffrn_reflns_theta_min 1.621
_exptl_absorpt_coefficient_mu 0.420
_exptl_absorpt_correction_T_max 0.970
_exptl_absorpt_correction_T_min 0.930
_exptl_absorpt_correction_type multi-scan
_exptl_absorpt_process_details 'Scala (Evans, 2006)'
_exptl_crystal_colour colourless
_exptl_crystal_density_diffrn 1.525
_exptl_crystal_description prism
_exptl_crystal_F_000 556
_exptl_crystal_size_max 0.15
_exptl_crystal_size_mid 0.05
_exptl_crystal_size_min 0.05
_refine_diff_density_max 0.556
_refine_diff_density_min -0.591
_refine_diff_density_rms 0.086
_refine_ls_extinction_coef 0.0017(2)
_refine_ls_extinction_expression Fc^*^=kFc[1+0.001xFc^2^\l^3^/sin(2\q)]^-1/4^
_refine_ls_extinction_method SHELXL
_refine_ls_goodness_of_fit_ref 1.021
_refine_ls_hydrogen_treatment constr
_refine_ls_matrix_type full
_refine_ls_number_parameters 344
_refine_ls_number_reflns 5233
_refine_ls_number_restraints 0
_refine_ls_restrained_S_all 1.021
_refine_ls_R_factor_all 0.0796
_refine_ls_R_factor_gt 0.0593
_refine_ls_shift/su_max 0.000
_refine_ls_shift/su_mean 0.000
_refine_ls_structure_factor_coef Fsqd
_refine_ls_weighting_details 'w=1/[\s^2^(Fo^2^)+(0.08P)^2^+0.8P] where P=(Fo^2^+2Fc^2^)/3'
_refine_ls_weighting_scheme calc
_refine_ls_wR_factor_gt 0.1400
_refine_ls_wR_factor_ref 0.1531
_reflns_Friedel_coverage 0.000
_reflns_number_gt 3967
_reflns_number_total 5233
_reflns_threshold_expression 'I > 2\s(I)'
_cod_data_source_file d0ra05182a2.cif
_cod_data_source_block 3f
_cod_depositor_comments 'Adding full bibliography for 7240841--7240844.cif.'
_cod_database_code 7240844
_shelx_space_group_comment
;
The symmetry employed for this shelxl refinement is uniquely defined
by the following loop, which should always be used as a source of
symmetry information in preference to the above space-group names.
They are only intended as comments.
;
_shelx_estimated_absorpt_t_min 0.939
_shelx_estimated_absorpt_t_max 0.979
_shelxl_version_number 2013-4

loop_
_space_group_symop_operation_xyz
'x, y, z'
'-x, -y, -z'

loop_
_atom_site_label
_atom_site_type_symbol
_atom_site_fract_x
_atom_site_fract_y
_atom_site_fract_z
_atom_site_U_iso_or_equiv
_atom_site_adp_type
_atom_site_occupancy
_atom_site_site_symmetry_order
_atom_site_calc_flag
_atom_site_refinement_flags_posn
_atom_site_refinement_flags_adp
_atom_site_refinement_flags_occupancy
_atom_site_disorder_assembly
_atom_site_disorder_group
Cl1 Cl 0.84793(9) 0.17513(5) 0.45254(5) 0.02828(18) Uani 1 1 d . . . . .
Cl2 Cl 0.65716(9) 0.77922(6) 0.70184(5) 0.02887(18) Uani 1 1 d . . . . .
O1 O 1.0198(3) 0.33112(18) 0.13047(14) 0.0323(4) Uani 1 1 d . . . . .
O2 O 0.4792(3) 0.91344(17) 0.36992(14) 0.0300(4) Uani 1 1 d . . . . .
N1 N 0.7817(3) 0.46367(19) 0.29701(16) 0.0255(5) Uani 1 1 d . . . . .
N2 N 0.7145(3) 0.3479(2) 0.08920(17) 0.0285(5) Uani 1 1 d . . . . .
C1 C 0.8616(4) 0.3437(2) 0.15152(19) 0.0265(5) Uani 1 1 d . . . . .
C2 C 0.8271(3) 0.3601(2) 0.25459(19) 0.0258(5) Uani 1 1 d . . . . .
C3 C 0.8543(4) 0.2696(2) 0.30096(19) 0.0265(5) Uani 1 1 d . . . . .
H3 H 0.8894 0.1972 0.2679 0.032 Uiso 1 1 calc R U . . .
C4 C 0.8290(3) 0.2888(2) 0.39475(19) 0.0262(5) Uani 1 1 d . . . . .
C4A C 0.7872(3) 0.3989(2) 0.44587(19) 0.0240(5) Uani 1 1 d . . . . .
C5 C 0.7711(3) 0.4278(2) 0.54566(19) 0.0255(5) Uani 1 1 d . . . . .
H5 H 0.7867 0.3701 0.5812 0.031 Uiso 1 1 calc R U . . .
C6 C 0.7339(3) 0.5365(2) 0.59084(19) 0.0258(5) Uani 1 1 d . . . . .
H6 H 0.7244 0.5540 0.6574 0.031 Uiso 1 1 calc R U . . .
C6A C 0.7090(3) 0.6245(2) 0.53852(18) 0.0245(5) Uani 1 1 d . . . . .
C7 C 0.6674(3) 0.7390(2) 0.58045(19) 0.0253(5) Uani 1 1 d . . . . .
C8 C 0.6371(3) 0.8185(2) 0.52642(19) 0.0256(5) Uani 1 1 d . . . . .
H8 H 0.6040 0.8939 0.5537 0.031 Uiso 1 1 calc R U . . .
C9 C 0.6574(3) 0.7833(2) 0.42877(19) 0.0246(5) Uani 1 1 d . . . . .
N10 N 0.6993(3) 0.67894(19) 0.38591(16) 0.0249(4) Uani 1 1 d . . . . .
C10A C 0.7216(3) 0.5999(2) 0.43940(19) 0.0246(5) Uani 1 1 d . . . . .
C10B C 0.7652(3) 0.4835(2) 0.39139(19) 0.0247(5) Uani 1 1 d . . . . .
C10 C 0.6221(4) 0.8663(2) 0.36572(19) 0.0254(5) Uani 1 1 d . . . . .
N11 N 0.7509(3) 0.88145(19) 0.30554(16) 0.0255(5) Uani 1 1 d . . . . .
C11 C 0.5170(4) 0.3430(3) 0.1118(2) 0.0307(6) Uani 1 1 d . . . . .
H11A H 0.5016 0.4174 0.1573 0.037 Uiso 1 1 calc R U . . .
H11B H 0.4814 0.2750 0.1402 0.037 Uiso 1 1 calc R U . . .
C12 C 0.3971(4) 0.3276(3) 0.0170(2) 0.0366(6) Uani 1 1 d . . . . .
H12A H 0.3204 0.2473 -0.0034 0.044 Uiso 1 1 calc R U . . .
H12B H 0.3126 0.3881 0.0215 0.044 Uiso 1 1 calc R U . . .
C12A C 0.5367(4) 0.3439(2) -0.0511(2) 0.0295(6) Uani 1 1 d . . . . .
C13 C 0.5087(4) 0.3531(2) -0.1444(2) 0.0334(6) Uani 1 1 d . . . . .
H13 H 0.3851 0.3476 -0.1748 0.040 Uiso 1 1 calc R U . . .
C14 C 0.6624(4) 0.3704(2) -0.1935(2) 0.0351(6) Uani 1 1 d . . . . .
H14 H 0.6441 0.3769 -0.2577 0.042 Uiso 1 1 calc R U . . .
C15 C 0.8424(4) 0.3780(2) -0.1488(2) 0.0334(6) Uani 1 1 d . . . . .
H15 H 0.9466 0.3913 -0.1826 0.040 Uiso 1 1 calc R U . . .
C16 C 0.8742(4) 0.3668(2) -0.0555(2) 0.0309(6) Uani 1 1 d . . . . .
H16 H 0.9976 0.3696 -0.0259 0.037 Uiso 1 1 calc R U . . .
C16A C 0.7194(4) 0.3513(2) -0.00750(19) 0.0271(5) Uani 1 1 d . . . . .
C17 C 0.9368(4) 0.8404(3) 0.3084(2) 0.0325(6) Uani 1 1 d . . . . .
H17A H 0.9237 0.7543 0.2777 0.039 Uiso 1 1 calc R U . . .
H17B H 0.9963 0.8551 0.3750 0.039 Uiso 1 1 calc R U . . .
C18 C 1.0530(4) 0.9148(2) 0.2526(2) 0.0303(6) Uani 1 1 d . . . . .
H18A H 1.1396 0.9818 0.2964 0.036 Uiso 1 1 calc R U . . .
H18B H 1.1265 0.8651 0.2098 0.036 Uiso 1 1 calc R U . . .
C18A C 0.9052(4) 0.9594(2) 0.19635(19) 0.0269(5) Uani 1 1 d . . . . .
C19 C 0.9212(4) 1.0137(2) 0.1216(2) 0.0295(6) Uani 1 1 d . . . . .
H19 H 1.0379 1.0258 0.0972 0.035 Uiso 1 1 calc R U . . .
C20 C 0.7629(4) 1.0504(2) 0.0827(2) 0.0312(6) Uani 1 1 d . . . . .
H20 H 0.7713 1.0876 0.0312 0.037 Uiso 1 1 calc R U . . .
C21 C 0.5934(4) 1.0328(2) 0.1189(2) 0.0301(6) Uani 1 1 d . . . . .
H21 H 0.4871 1.0585 0.0916 0.036 Uiso 1 1 calc R U . . .
C22 C 0.5750(4) 0.9786(2) 0.1939(2) 0.0280(5) Uani 1 1 d . . . . .
H22 H 0.4585 0.9673 0.2187 0.034 Uiso 1 1 calc R U . . .
C22A C 0.7334(4) 0.9414(2) 0.23168(19) 0.0256(5) Uani 1 1 d . . . . .

loop_
_atom_site_aniso_label
_atom_site_aniso_U_11
_atom_site_aniso_U_22
_atom_site_aniso_U_33
_atom_site_aniso_U_23
_atom_site_aniso_U_13
_atom_site_aniso_U_12
Cl1 0.0316(3) 0.0231(3) 0.0310(4) 0.0067(2) 0.0032(2) 0.0076(2)
Cl2 0.0334(3) 0.0270(3) 0.0259(3) 0.0025(2) 0.0075(2) 0.0079(2)
O1 0.0306(10) 0.0353(10) 0.0326(11) 0.0068(8) 0.0075(8) 0.0119(8)
O2 0.0278(9) 0.0302(10) 0.0347(11) 0.0070(8) 0.0074(8) 0.0130(8)
N1 0.0265(11) 0.0241(10) 0.0250(12) 0.0033(8) 0.0025(9) 0.0061(8)
N2 0.0269(11) 0.0291(11) 0.0298(13) 0.0044(9) 0.0069(9) 0.0086(9)
C1 0.0292(13) 0.0200(11) 0.0298(14) 0.0029(10) 0.0058(10) 0.0061(10)
C2 0.0235(12) 0.0238(12) 0.0294(14) 0.0041(10) 0.0028(10) 0.0059(9)
C3 0.0268(12) 0.0238(12) 0.0278(14) 0.0028(10) 0.0029(10) 0.0070(10)
C4 0.0224(12) 0.0250(12) 0.0309(15) 0.0055(10) 0.0029(10) 0.0056(10)
C4A 0.0203(11) 0.0229(11) 0.0279(14) 0.0044(10) 0.0019(9) 0.0038(9)
C5 0.0241(12) 0.0259(12) 0.0268(14) 0.0064(10) 0.0029(10) 0.0050(10)
C6 0.0241(12) 0.0260(12) 0.0269(14) 0.0046(10) 0.0040(10) 0.0055(10)
C6A 0.0210(12) 0.0240(12) 0.0272(14) 0.0039(10) 0.0033(10) 0.0033(9)
C7 0.0215(12) 0.0244(12) 0.0289(14) 0.0041(10) 0.0033(10) 0.0040(9)
C8 0.0240(12) 0.0221(11) 0.0292(14) 0.0018(10) 0.0048(10) 0.0047(9)
C9 0.0220(11) 0.0242(12) 0.0266(14) 0.0033(10) 0.0034(10) 0.0053(9)
N10 0.0240(10) 0.0221(10) 0.0278(12) 0.0035(8) 0.0025(8) 0.0054(8)
C10A 0.0211(11) 0.0238(12) 0.0270(14) 0.0023(10) 0.0030(10) 0.0039(9)
C10B 0.0208(11) 0.0267(12) 0.0264(14) 0.0057(10) 0.0029(10) 0.0041(9)
C10 0.0245(12) 0.0230(12) 0.0263(14) 0.0012(10) 0.0029(10) 0.0046(9)
N11 0.0259(11) 0.0221(10) 0.0287(12) 0.0044(8) 0.0043(9) 0.0071(8)
C11 0.0274(13) 0.0333(14) 0.0328(15) 0.0070(11) 0.0072(11) 0.0093(11)
C12 0.0302(14) 0.0408(16) 0.0358(17) 0.0072(13) 0.0010(12) 0.0008(12)
C12A 0.0340(14) 0.0203(12) 0.0320(15) 0.0018(10) 0.0035(11) 0.0046(10)
C13 0.0371(15) 0.0264(13) 0.0339(16) 0.0050(11) -0.0019(12) 0.0033(11)
C14 0.0489(17) 0.0252(13) 0.0293(15) 0.0036(11) 0.0028(12) 0.0061(12)
C15 0.0424(16) 0.0283(13) 0.0310(15) 0.0053(11) 0.0117(12) 0.0093(12)
C16 0.0332(14) 0.0290(13) 0.0308(15) 0.0041(11) 0.0064(11) 0.0097(11)
C16A 0.0360(14) 0.0190(11) 0.0256(14) 0.0025(9) 0.0034(11) 0.0073(10)
C17 0.0265(13) 0.0353(14) 0.0398(17) 0.0131(12) 0.0067(11) 0.0116(11)
C18 0.0251(13) 0.0300(13) 0.0369(16) 0.0083(11) 0.0070(11) 0.0062(10)
C18A 0.0271(13) 0.0224(12) 0.0298(14) 0.0013(10) 0.0046(10) 0.0071(10)
C19 0.0326(14) 0.0251(12) 0.0301(15) 0.0027(10) 0.0083(11) 0.0057(10)
C20 0.0416(15) 0.0247(12) 0.0262(14) 0.0029(10) 0.0056(11) 0.0066(11)
C21 0.0351(14) 0.0252(13) 0.0289(15) 0.0038(10) 0.0007(11) 0.0077(11)
C22 0.0272(13) 0.0253(12) 0.0301(14) 0.0029(10) 0.0030(10) 0.0068(10)
C22A 0.0291(13) 0.0195(11) 0.0268(14) 0.0009(9) 0.0050(10) 0.0062(9)

loop_
_atom_type_symbol
_atom_type_description
_atom_type_scat_dispersion_real
_atom_type_scat_dispersion_imag
_atom_type_scat_source
C C 0.0047 0.0021 'International Tables Vol C Tables 4.2.6.8 and 6.1.1.4'
H H 0.0000 0.0000 'International Tables Vol C Tables 4.2.6.8 and 6.1.1.4'
N N 0.0086 0.0042 'International Tables Vol C Tables 4.2.6.8 and 6.1.1.4'
O O 0.0148 0.0078 'International Tables Vol C Tables 4.2.6.8 and 6.1.1.4'
Cl Cl 0.1748 0.1985 'International Tables Vol C Tables 4.2.6.8 and 6.1.1.4'

loop_
_geom_angle_atom_site_label_1
_geom_angle_atom_site_label_2
_geom_angle_atom_site_label_3
_geom_angle
_geom_angle_site_symmetry_1
_geom_angle_site_symmetry_3
_geom_angle_publ_flag
C2 N1 C10B 117.4(2) . . ?
C1 N2 C16A 126.4(2) . . ?
C1 N2 C11 124.0(2) . . ?
C16A N2 C11 109.5(2) . . ?
O1 C1 N2 124.7(3) . . ?
O1 C1 C2 118.9(2) . . ?
N2 C1 C2 116.4(2) . . ?
N1 C2 C3 124.0(2) . . ?
N1 C2 C1 116.7(2) . . ?
C3 C2 C1 119.3(2) . . ?
C4 C3 C2 117.9(2) . . ?
C4 C3 H3 121.0 . . ?
C2 C3 H3 121.0 . . ?
C3 C4 C4A 121.3(2) . . ?
C3 C4 Cl1 119.10(19) . . ?
C4A C4 Cl1 119.5(2) . . ?
C4 C4A C10B 115.3(2) . . ?
C4 C4A C5 124.3(2) . . ?
C10B C4A C5 120.5(2) . . ?
C6 C5 C4A 121.2(2) . . ?
C6 C5 H5 119.4 . . ?
C4A C5 H5 119.4 . . ?
C5 C6 C6A 120.3(2) . . ?
C5 C6 H6 119.9 . . ?
C6A C6 H6 119.9 . . ?
C10A C6A C7 115.9(2) . . ?
C10A C6A C6 120.7(2) . . ?
C7 C6A C6 123.4(2) . . ?
C8 C7 C6A 121.2(2) . . ?
C8 C7 Cl2 119.5(2) . . ?
C6A C7 Cl2 119.3(2) . . ?
C7 C8 C9 117.0(2) . . ?
C7 C8 H8 121.5 . . ?
C9 C8 H8 121.5 . . ?
N10 C9 C8 124.7(2) . . ?
N10 C9 C10 116.1(2) . . ?
C8 C9 C10 119.2(2) . . ?
C9 N10 C10A 117.6(2) . . ?
N10 C10A C6A 123.6(2) . . ?
N10 C10A C10B 117.5(2) . . ?
C6A C10A C10B 118.9(2) . . ?
N1 C10B C4A 123.9(2) . . ?
N1 C10B C10A 117.6(2) . . ?
C4A C10B C10A 118.5(2) . . ?
O2 C10 N11 124.3(2) . . ?
O2 C10 C9 119.4(2) . . ?
N11 C10 C9 116.3(2) . . ?
C10 N11 C22A 125.7(2) . . ?
C10 N11 C17 125.3(2) . . ?
C22A N11 C17 108.9(2) . . ?
N2 C11 C12 105.5(2) . . ?
N2 C11 H11A 110.6 . . ?
C12 C11 H11A 110.6 . . ?
N2 C11 H11B 110.6 . . ?
C12 C11 H11B 110.6 . . ?
H11A C11 H11B 108.8 . . ?
C12A C12 C11 104.2(2) . . ?
C12A C12 H12A 110.9 . . ?
C11 C12 H12A 110.9 . . ?
C12A C12 H12B 110.9 . . ?
C11 C12 H12B 110.9 . . ?
H12A C12 H12B 108.9 . . ?
C13 C12A C16A 119.5(3) . . ?
C13 C12A C12 130.0(3) . . ?
C16A C12A C12 110.5(2) . . ?
C12A C13 C14 119.6(3) . . ?
C12A C13 H13 120.2 . . ?
C14 C13 H13 120.2 . . ?
C15 C14 C13 119.9(3) . . ?
C15 C14 H14 120.0 . . ?
C13 C14 H14 120.0 . . ?
C14 C15 C16 121.6(3) . . ?
C14 C15 H15 119.2 . . ?
C16 C15 H15 119.2 . . ?
C16A C16 C15 117.5(3) . . ?
C16A C16 H16 121.2 . . ?
C15 C16 H16 121.2 . . ?
C16 C16A C12A 121.8(3) . . ?
C16 C16A N2 128.6(3) . . ?
C12A C16A N2 109.5(2) . . ?
N11 C17 C18 104.6(2) . . ?
N11 C17 H17A 110.8 . . ?
C18 C17 H17A 110.8 . . ?
N11 C17 H17B 110.8 . . ?
C18 C17 H17B 110.8 . . ?
H17A C17 H17B 108.9 . . ?
C18A C18 C17 103.0(2) . . ?
C18A C18 H18A 111.2 . . ?
C17 C18 H18A 111.2 . . ?
C18A C18 H18B 111.2 . . ?
C17 C18 H18B 111.2 . . ?
H18A C18 H18B 109.1 . . ?
C19 C18A C22A 120.4(2) . . ?
C19 C18A C18 129.6(2) . . ?
C22A C18A C18 110.0(2) . . ?
C18A C19 C20 118.7(3) . . ?
C18A C19 H19 120.6 . . ?
C20 C19 H19 120.6 . . ?
C21 C20 C19 120.3(3) . . ?
C21 C20 H20 119.8 . . ?
C19 C20 H20 119.8 . . ?
C20 C21 C22 121.7(3) . . ?
C20 C21 H21 119.2 . . ?
C22 C21 H21 119.2 . . ?
C21 C22 C22A 117.5(3) . . ?
C21 C22 H22 121.2 . . ?
C22A C22 H22 121.2 . . ?
C22 C22A C18A 121.3(2) . . ?
C22 C22A N11 128.8(2) . . ?
C18A C22A N11 109.9(2) . . ?

loop_
_geom_bond_atom_site_label_1
_geom_bond_atom_site_label_2
_geom_bond_distance
_geom_bond_site_symmetry_2
_geom_bond_publ_flag
Cl1 C4 1.738(3) . ?
Cl2 C7 1.726(3) . ?
O1 C1 1.230(3) . ?
O2 C10 1.235(3) . ?
N1 C2 1.323(3) . ?
N1 C10B 1.354(3) . ?
N2 C1 1.349(4) . ?
N2 C16A 1.416(4) . ?
N2 C11 1.492(3) . ?
C1 C2 1.510(4) . ?
C2 C3 1.402(4) . ?
C3 C4 1.360(4) . ?
C3 H3 0.9500 . ?
C4 C4A 1.415(3) . ?
C4A C10B 1.416(4) . ?
C4A C5 1.428(4) . ?
C5 C6 1.362(4) . ?
C5 H5 0.9500 . ?
C6 C6A 1.431(4) . ?
C6 H6 0.9500 . ?
C6A C10A 1.414(4) . ?
C6A C7 1.419(3) . ?
C7 C8 1.372(4) . ?
C8 C9 1.408(4) . ?
C8 H8 0.9500 . ?
C9 N10 1.322(3) . ?
C9 C10 1.508(4) . ?
N10 C10A 1.352(3) . ?
C10A C10B 1.466(3) . ?
C10 N11 1.354(3) . ?
N11 C22A 1.414(3) . ?
N11 C17 1.488(3) . ?
C11 C12 1.522(4) . ?
C11 H11A 0.9900 . ?
C11 H11B 0.9900 . ?
C12 C12A 1.498(4) . ?
C12 H12A 0.9900 . ?
C12 H12B 0.9900 . ?
C12A C13 1.381(4) . ?
C12A C16A 1.399(4) . ?
C13 C14 1.390(4) . ?
C13 H13 0.9500 . ?
C14 C15 1.386(4) . ?
C14 H14 0.9500 . ?
C15 C16 1.392(4) . ?
C15 H15 0.9500 . ?
C16 C16A 1.383(4) . ?
C16 H16 0.9500 . ?
C17 C18 1.537(4) . ?
C17 H17A 0.9900 . ?
C17 H17B 0.9900 . ?
C18 C18A 1.508(4) . ?
C18 H18A 0.9900 . ?
C18 H18B 0.9900 . ?
C18A C19 1.381(4) . ?
C18A C22A 1.395(4) . ?
C19 C20 1.395(4) . ?
C19 H19 0.9500 . ?
C20 C21 1.385(4) . ?
C20 H20 0.9500 . ?
C21 C22 1.386(4) . ?
C21 H21 0.9500 . ?
C22 C22A 1.392(4) . ?
C22 H22 0.9500 . ?

loop_
_geom_torsion_atom_site_label_1
_geom_torsion_atom_site_label_2
_geom_torsion_atom_site_label_3
_geom_torsion_atom_site_label_4
_geom_torsion
_geom_torsion_site_symmetry_1
_geom_torsion_site_symmetry_2
_geom_torsion_site_symmetry_3
_geom_torsion_site_symmetry_4
_geom_torsion_publ_flag
C16A N2 C1 O1 -7.1(4) . . . . ?
C11 N2 C1 O1 169.5(2) . . . . ?
C16A N2 C1 C2 170.7(2) . . . . ?
C11 N2 C1 C2 -12.7(4) . . . . ?
C10B N1 C2 C3 1.6(4) . . . . ?
C10B N1 C2 C1 -174.8(2) . . . . ?
O1 C1 C2 N1 115.4(3) . . . . ?
N2 C1 C2 N1 -62.6(3) . . . . ?
O1 C1 C2 C3 -61.2(3) . . . . ?
N2 C1 C2 C3 120.9(3) . . . . ?
N1 C2 C3 C4 1.3(4) . . . . ?
C1 C2 C3 C4 177.6(2) . . . . ?
C2 C3 C4 C4A -3.6(4) . . . . ?
C2 C3 C4 Cl1 176.23(19) . . . . ?
C3 C4 C4A C10B 2.9(4) . . . . ?
Cl1 C4 C4A C10B -176.89(18) . . . . ?
C3 C4 C4A C5 -175.7(2) . . . . ?
Cl1 C4 C4A C5 4.5(4) . . . . ?
C4 C4A C5 C6 178.8(2) . . . . ?
C10B C4A C5 C6 0.2(4) . . . . ?
C4A C5 C6 C6A 0.3(4) . . . . ?
C5 C6 C6A C10A 0.3(4) . . . . ?
C5 C6 C6A C7 179.1(2) . . . . ?
C10A C6A C7 C8 1.6(4) . . . . ?
C6 C6A C7 C8 -177.3(2) . . . . ?
C10A C6A C7 Cl2 -177.78(18) . . . . ?
C6 C6A C7 Cl2 3.4(3) . . . . ?
C6A C7 C8 C9 -2.7(4) . . . . ?
Cl2 C7 C8 C9 176.63(19) . . . . ?
C7 C8 C9 N10 1.4(4) . . . . ?
C7 C8 C9 C10 178.9(2) . . . . ?
C8 C9 N10 C10A 1.1(4) . . . . ?
C10 C9 N10 C10A -176.4(2) . . . . ?
C9 N10 C10A C6A -2.3(4) . . . . ?
C9 N10 C10A C10B 179.1(2) . . . . ?
C7 C6A C10A N10 1.1(4) . . . . ?
C6 C6A C10A N10 179.9(2) . . . . ?
C7 C6A C10A C10B 179.6(2) . . . . ?
C6 C6A C10A C10B -1.5(4) . . . . ?
C2 N1 C10B C4A -2.3(4) . . . . ?
C2 N1 C10B C10A 177.8(2) . . . . ?
C4 C4A C10B N1 0.1(4) . . . . ?
C5 C4A C10B N1 178.8(2) . . . . ?
C4 C4A C10B C10A 180.0(2) . . . . ?
C5 C4A C10B C10A -1.3(4) . . . . ?
N10 C10A C10B N1 0.5(3) . . . . ?
C6A C10A C10B N1 -178.2(2) . . . . ?
N10 C10A C10B C4A -179.4(2) . . . . ?
C6A C10A C10B C4A 2.0(4) . . . . ?
N10 C9 C10 O2 130.1(3) . . . . ?
C8 C9 C10 O2 -47.5(4) . . . . ?
N10 C9 C10 N11 -48.2(3) . . . . ?
C8 C9 C10 N11 134.1(2) . . . . ?
O2 C10 N11 C22A -7.5(4) . . . . ?
C9 C10 N11 C22A 170.8(2) . . . . ?
O2 C10 N11 C17 170.7(3) . . . . ?
C9 C10 N11 C17 -11.1(4) . . . . ?
C1 N2 C11 C12 -170.0(2) . . . . ?
C16A N2 C11 C12 7.1(3) . . . . ?
N2 C11 C12 C12A -8.6(3) . . . . ?
C11 C12 C12A C13 -171.7(3) . . . . ?
C11 C12 C12A C16A 7.5(3) . . . . ?
C16A C12A C13 C14 -0.4(4) . . . . ?
C12 C12A C13 C14 178.8(3) . . . . ?
C12A C13 C14 C15 0.1(4) . . . . ?
C13 C14 C15 C16 1.1(4) . . . . ?
C14 C15 C16 C16A -2.0(4) . . . . ?
C15 C16 C16A C12A 1.7(4) . . . . ?
C15 C16 C16A N2 -174.1(2) . . . . ?
C13 C12A C16A C16 -0.6(4) . . . . ?
C12 C12A C16A C16 -179.9(2) . . . . ?
C13 C12A C16A N2 176.0(2) . . . . ?
C12 C12A C16A N2 -3.3(3) . . . . ?
C1 N2 C16A C16 -9.3(4) . . . . ?
C11 N2 C16A C16 173.7(3) . . . . ?
C1 N2 C16A C12A 174.5(2) . . . . ?
C11 N2 C16A C12A -2.5(3) . . . . ?
C10 N11 C17 C18 -160.7(2) . . . . ?
C22A N11 C17 C18 17.7(3) . . . . ?
N11 C17 C18 C18A -18.4(3) . . . . ?
C17 C18 C18A C19 -167.8(3) . . . . ?
C17 C18 C18A C22A 13.7(3) . . . . ?
C22A C18A C19 C20 0.2(4) . . . . ?
C18 C18A C19 C20 -178.1(3) . . . . ?
C18A C19 C20 C21 0.2(4) . . . . ?
C19 C20 C21 C22 -0.2(4) . . . . ?
C20 C21 C22 C22A -0.4(4) . . . . ?
C21 C22 C22A C18A 0.9(4) . . . . ?
C21 C22 C22A N11 -178.0(2) . . . . ?
C19 C18A C22A C22 -0.8(4) . . . . ?
C18 C18A C22A C22 177.8(2) . . . . ?
C19 C18A C22A N11 178.2(2) . . . . ?
C18 C18A C22A N11 -3.1(3) . . . . ?
C10 N11 C22A C22 -12.2(4) . . . . ?
C17 N11 C22A C22 169.4(3) . . . . ?
C10 N11 C22A C18A 168.8(2) . . . . ?
C17 N11 C22A C18A -9.5(3) . . . . ?
